data_4063449
loop_
_publ_author_name
'Gaillard, Sylvain'
'Slawin, Alexandra M. Z.'
'Bonura, Allen T.'
'Stevens, Edwin D.'
'Nolan, Steven P.'

_publ_section_title
;
 Synthetic and Structural Studies of [AuCl3(NHC)] Complexes
;
_journal_issue 2
_journal_name_full Organometallics
_journal_page_first 394
_journal_paper_doi 10.1021/om900814e
_journal_volume 29
_journal_year 2010
_chemical_formula_moiety 'C29 H40 Au Cl3 N2,C H Cl3'
_chemical_formula_sum 'C30 H41 Au Cl6 N2'
_chemical_formula_weight 839.31
_chemical_name_systematic
; 
 ? 
;
_space_group_IT_number 14
_symmetry_cell_setting monoclinic
_symmetry_space_group_name_Hall '-P 2ybc'
_symmetry_space_group_name_H-M 'P 1 21/c 1'
_atom_sites_solution_hydrogens geom
_atom_sites_solution_primary direct
_atom_sites_solution_secondary difmap
_audit_creation_method SHELXL-97
_cell_angle_alpha 90.00
_cell_angle_beta 90.283(4)
_cell_angle_gamma 90.00
_cell_formula_units_Z 4
_cell_length_a 10.8366(19)
_cell_length_b 18.420(4)
_cell_length_c 17.432(3)
_cell_measurement_reflns_used 7973
_cell_measurement_temperature 93(2)
_cell_measurement_theta_max 28.5155
_cell_measurement_theta_min 1.6083
_cell_volume 3479.6(11)
_computing_cell_refinement 'CrystalClear (Rigaku Corp., 2004)'
_computing_data_collection 'CrystalClear (Rigaku Corp., 2004)'
_computing_data_reduction 'CrystalClear (Rigaku Corp., 2004)'
_computing_molecular_graphics 'Bruker SHELXTL'
_computing_publication_material 'Bruker SHELXTL'
_computing_structure_refinement 'SHELXL-97 (Sheldrick, 1997)'
_computing_structure_solution 'SHELXS-97 (Sheldrick, 1990)'
_diffrn_ambient_temperature 93(2)
_diffrn_measured_fraction_theta_full 0.996
_diffrn_measured_fraction_theta_max 0.996
_diffrn_measurement_device_type CCD
_diffrn_measurement_method '\w and \f scans'
_diffrn_radiation_monochromator confocal
_diffrn_radiation_source 'rotating anode'
_diffrn_radiation_type MoK\a
_diffrn_radiation_wavelength 0.71073
_diffrn_reflns_av_R_equivalents 0.0941
_diffrn_reflns_av_sigmaI/netI 0.1144
_diffrn_reflns_limit_h_max 10
_diffrn_reflns_limit_h_min -13
_diffrn_reflns_limit_k_max 17
_diffrn_reflns_limit_k_min -22
_diffrn_reflns_limit_l_max 19
_diffrn_reflns_limit_l_min -20
_diffrn_reflns_number 22031
_diffrn_reflns_theta_full 25.00
_diffrn_reflns_theta_max 25.34
_diffrn_reflns_theta_min 1.61
_exptl_absorpt_coefficient_mu 4.711
_exptl_absorpt_correction_T_max 1.0000
_exptl_absorpt_correction_T_min 0.6347
_exptl_absorpt_correction_type multi-scan
_exptl_absorpt_process_details 'Jacobson, R. (1998) Private communication'
_exptl_crystal_colour Yellow
_exptl_crystal_density_diffrn 1.602
_exptl_crystal_density_method 'not measured'
_exptl_crystal_description Prism
_exptl_crystal_F_000 1664
_exptl_crystal_size_max 0.1000
_exptl_crystal_size_mid 0.0300
_exptl_crystal_size_min 0.0300
_refine_diff_density_max 2.045
_refine_diff_density_min -1.515
_refine_diff_density_rms 0.231
_refine_ls_extinction_coef 0.0012(2)
_refine_ls_extinction_expression Fc^*^=kFc[1+0.001xFc^2^\l^3^/sin(2\q)]^-1/4^
_refine_ls_extinction_method SHELXL
_refine_ls_goodness_of_fit_ref 1.053
_refine_ls_hydrogen_treatment constr
_refine_ls_matrix_type full
_refine_ls_number_parameters 356
_refine_ls_number_reflns 6336
_refine_ls_number_restraints 0
_refine_ls_restrained_S_all 1.053
_refine_ls_R_factor_all 0.1252
_refine_ls_R_factor_gt 0.0745
_refine_ls_shift/su_max 0.002
_refine_ls_shift/su_mean 0.000
_refine_ls_structure_factor_coef Fsqd
_refine_ls_weighting_details 'calc w=1/[\s^2^(Fo^2^)+(0.1011P)^2^+23.6778P] where P=(Fo^2^+2Fc^2^)/3'
_refine_ls_weighting_scheme calc
_refine_ls_wR_factor_gt 0.1985
_refine_ls_wR_factor_ref 0.2361
_reflns_number_gt 3968
_reflns_number_total 6336
_reflns_threshold_expression >2sigma(I)
_cod_data_source_file om900814e_si_002.cif
_cod_data_source_block AuCl3(IPrMe)
_cod_depositor_comments
;
The following automatic conversions were performed:

'_symmetry_cell_setting' value 'Monoclinic' changed to 'monoclinic'
according to the built-in table from CIF Core dictionary named
'cif_core.dic' version 2.4.1 from 2010-06-29.

Automatic conversion script
Id: cif_fix_values 1673 2011-04-08 12:14:43Z adriana 
;
_cod_original_cell_volume 3479.5(11)
_cod_original_sg_symbol_H-M P2(1)/c
_cod_database_code 4063449

loop_
_symmetry_equiv_pos_as_xyz
'x, y, z'
'-x, y+1/2, -z+1/2'
'-x, -y, -z'
'x, -y-1/2, z-1/2'

loop_
_atom_site_label
_atom_site_type_symbol
_atom_site_fract_x
_atom_site_fract_y
_atom_site_fract_z
_atom_site_U_iso_or_equiv
_atom_site_adp_type
_atom_site_occupancy
_atom_site_symmetry_multiplicity
_atom_site_calc_flag
_atom_site_refinement_flags
_atom_site_disorder_assembly
_atom_site_disorder_group
Au1 Au 0.34970(4) 0.25105(2) 0.24998(3) 0.0319(3) Uani 1 1 d . . .
Cl1 Cl 0.3046(3) 0.37389(18) 0.2501(2) 0.0479(9) Uani 1 1 d . . .
Cl2 Cl 0.1439(3) 0.2253(3) 0.2574(3) 0.0678(13) Uani 1 1 d . . .
Cl3 Cl 0.5522(3) 0.2772(2) 0.2435(3) 0.0585(11) Uani 1 1 d . . .
C1 C 0.3800(9) 0.1453(7) 0.2485(7) 0.027(3) Uani 1 1 d . . .
N2 N 0.3867(8) 0.0995(5) 0.3104(6) 0.031(2) Uani 1 1 d . . .
C3 C 0.3955(10) 0.0279(6) 0.2856(7) 0.028(3) Uani 1 1 d . . .
C4 C 0.3956(10) 0.0278(6) 0.2097(8) 0.032(3) Uani 1 1 d . . .
N5 N 0.3853(9) 0.1004(5) 0.1867(6) 0.032(2) Uani 1 1 d . . .
C6 C 0.3989(10) 0.1218(6) 0.3893(7) 0.028(3) Uani 1 1 d . . .
C7 C 0.2969(13) 0.1244(8) 0.4369(9) 0.049(4) Uani 1 1 d . . .
C8 C 0.3166(18) 0.1434(10) 0.5141(9) 0.066(5) Uani 1 1 d . . .
H8A H 0.2474 0.1462 0.5472 0.079 Uiso 1 1 calc R . .
C9 C 0.4300(14) 0.1578(8) 0.5432(9) 0.047(4) Uani 1 1 d . . .
H9A H 0.4407 0.1698 0.5958 0.057 Uiso 1 1 calc R . .
C10 C 0.5282(13) 0.1545(7) 0.4949(8) 0.040(3) Uani 1 1 d . . .
H10A H 0.6073 0.1650 0.5158 0.048 Uiso 1 1 calc R . .
C11 C 0.5218(10) 0.1367(7) 0.4167(8) 0.034(3) Uani 1 1 d . . .
C12 C 0.1701(11) 0.1057(11) 0.4100(9) 0.068(5) Uani 1 1 d . . .
H12A H 0.1712 0.1019 0.3528 0.082 Uiso 1 1 calc R . .
C13 C 0.069(2) 0.1571(19) 0.4324(12) 0.159(14) Uani 1 1 d . . .
H13A H 0.0860 0.2055 0.4117 0.238 Uiso 1 1 calc R . .
H13B H 0.0636 0.1598 0.4884 0.238 Uiso 1 1 calc R . .
H13C H -0.0102 0.1395 0.4116 0.238 Uiso 1 1 calc R . .
C14 C 0.1294(18) 0.0278(16) 0.4446(14) 0.143(12) Uani 1 1 d . . .
H14A H 0.1914 -0.0088 0.4312 0.215 Uiso 1 1 calc R . .
H14B H 0.0493 0.0138 0.4229 0.215 Uiso 1 1 calc R . .
H14C H 0.1229 0.0313 0.5005 0.215 Uiso 1 1 calc R . .
C15 C 0.6331(11) 0.1335(9) 0.3680(9) 0.053(4) Uani 1 1 d . . .
H15A H 0.6058 0.1383 0.3134 0.064 Uiso 1 1 calc R . .
C16 C 0.6979(15) 0.0582(10) 0.3769(12) 0.083(6) Uani 1 1 d . . .
H16A H 0.6382 0.0194 0.3666 0.124 Uiso 1 1 calc R . .
H16B H 0.7301 0.0532 0.4293 0.124 Uiso 1 1 calc R . .
H16C H 0.7661 0.0547 0.3404 0.124 Uiso 1 1 calc R . .
C17 C 0.7253(15) 0.1922(10) 0.3836(11) 0.072(5) Uani 1 1 d . . .
H17A H 0.6864 0.2396 0.3757 0.108 Uiso 1 1 calc R . .
H17B H 0.7951 0.1869 0.3485 0.108 Uiso 1 1 calc R . .
H17C H 0.7546 0.1883 0.4367 0.108 Uiso 1 1 calc R . .
C18 C 0.4015(10) 0.1249(7) 0.1073(7) 0.031(3) Uani 1 1 d . . .
C19 C 0.5202(10) 0.1339(7) 0.0804(7) 0.030(3) Uani 1 1 d . . .
C20 C 0.5326(13) 0.1543(7) 0.0043(9) 0.045(4) Uani 1 1 d . . .
H20A H 0.6124 0.1636 -0.0158 0.054 Uiso 1 1 calc R . .
C21 C 0.4308(14) 0.1613(8) -0.0426(9) 0.046(4) Uani 1 1 d . . .
H21A H 0.4414 0.1717 -0.0956 0.056 Uiso 1 1 calc R . .
C22 C 0.3173(12) 0.1535(8) -0.0143(8) 0.041(4) Uani 1 1 d . . .
H22A H 0.2483 0.1626 -0.0467 0.050 Uiso 1 1 calc R . .
C23 C 0.2970(12) 0.1324(8) 0.0614(8) 0.043(3) Uani 1 1 d . . .
C24 C 0.6341(11) 0.1214(8) 0.1267(10) 0.056(4) Uani 1 1 d . . .
H24A H 0.6084 0.1222 0.1817 0.067 Uiso 1 1 calc R . .
C25 C 0.6957(15) 0.0460(11) 0.1128(13) 0.092(7) Uani 1 1 d . . .
H25A H 0.6340 0.0076 0.1186 0.138 Uiso 1 1 calc R . .
H25B H 0.7624 0.0387 0.1502 0.138 Uiso 1 1 calc R . .
H25C H 0.7297 0.0444 0.0608 0.138 Uiso 1 1 calc R . .
C26 C 0.7347(15) 0.1810(11) 0.1177(12) 0.087(6) Uani 1 1 d . . .
H26A H 0.6987 0.2287 0.1283 0.131 Uiso 1 1 calc R . .
H26B H 0.7666 0.1801 0.0652 0.131 Uiso 1 1 calc R . .
H26C H 0.8023 0.1717 0.1540 0.131 Uiso 1 1 calc R . .
C27 C 0.1663(13) 0.1207(10) 0.0879(9) 0.061(5) Uani 1 1 d . . .
H27A H 0.1694 0.1119 0.1445 0.073 Uiso 1 1 calc R . .
C28 C 0.1104(17) 0.0544(12) 0.0512(11) 0.096(7) Uani 1 1 d . . .
H28A H 0.1634 0.0123 0.0610 0.144 Uiso 1 1 calc R . .
H28B H 0.1028 0.0621 -0.0043 0.144 Uiso 1 1 calc R . .
H28C H 0.0285 0.0456 0.0729 0.144 Uiso 1 1 calc R . .
C29 C 0.0857(16) 0.1905(12) 0.0744(12) 0.089(7) Uani 1 1 d . . .
H29A H 0.1249 0.2321 0.0996 0.134 Uiso 1 1 calc R . .
H29B H 0.0033 0.1830 0.0958 0.134 Uiso 1 1 calc R . .
H29C H 0.0786 0.2000 0.0192 0.134 Uiso 1 1 calc R . .
C30 C 0.4049(12) -0.0360(7) 0.3417(8) 0.042(3) Uani 1 1 d . . .
H30A H 0.3248 -0.0605 0.3447 0.063 Uiso 1 1 calc R . .
H30B H 0.4284 -0.0180 0.3926 0.063 Uiso 1 1 calc R . .
H30C H 0.4674 -0.0703 0.3236 0.063 Uiso 1 1 calc R . .
C31 C 0.3948(11) -0.0343(7) 0.1537(8) 0.039(3) Uani 1 1 d . . .
H31A H 0.4274 -0.0779 0.1787 0.058 Uiso 1 1 calc R . .
H31B H 0.4463 -0.0220 0.1095 0.058 Uiso 1 1 calc R . .
H31C H 0.3100 -0.0433 0.1363 0.058 Uiso 1 1 calc R . .
C41 C -0.0185(15) 0.3882(10) 0.2570(17) 0.114(9) Uani 1 1 d . . .
H41A H 0.0693 0.3745 0.2472 0.137 Uiso 1 1 calc R . .
Cl4 Cl -0.0339(5) 0.4815(3) 0.2547(3) 0.0858(15) Uani 1 1 d . . .
Cl5 Cl -0.1094(9) 0.3426(5) 0.2000(9) 0.280(9) Uani 1 1 d . . .
Cl6 Cl -0.0643(8) 0.3593(4) 0.3576(6) 0.172(4) Uani 1 1 d . . .

loop_
_atom_site_aniso_label
_atom_site_aniso_U_11
_atom_site_aniso_U_22
_atom_site_aniso_U_33
_atom_site_aniso_U_23
_atom_site_aniso_U_13
_atom_site_aniso_U_12
Au1 0.0399(4) 0.0250(4) 0.0307(4) -0.0006(2) -0.0017(2) 0.0014(2)
Cl1 0.057(2) 0.0264(18) 0.060(3) 0.0013(17) -0.0020(16) 0.0024(16)
Cl2 0.042(2) 0.047(2) 0.114(4) -0.003(2) 0.007(2) 0.0031(17)
Cl3 0.0476(19) 0.039(2) 0.088(3) 0.000(2) -0.0005(19) -0.0025(18)
C1 0.011(5) 0.038(8) 0.031(8) 0.004(6) 0.000(4) -0.004(5)
N2 0.039(5) 0.027(6) 0.028(6) 0.007(5) 0.007(4) 0.005(4)
C3 0.033(6) 0.021(7) 0.028(8) -0.001(5) -0.009(5) 0.000(5)
C4 0.026(6) 0.019(7) 0.050(9) -0.002(6) 0.011(5) 0.004(5)
N5 0.042(6) 0.023(6) 0.030(7) -0.001(5) -0.001(5) -0.006(5)
C6 0.027(6) 0.029(7) 0.028(7) 0.006(6) -0.001(5) 0.010(5)
C7 0.056(8) 0.054(10) 0.038(9) 0.003(8) 0.011(7) 0.014(7)
C8 0.097(13) 0.071(13) 0.029(10) -0.003(9) 0.001(9) 0.010(10)
C9 0.069(10) 0.047(9) 0.026(9) -0.009(7) -0.005(7) 0.017(8)
C10 0.061(9) 0.033(8) 0.026(8) -0.004(6) -0.019(7) -0.009(6)
C11 0.032(6) 0.027(7) 0.044(9) 0.003(6) -0.007(6) 0.002(5)
C12 0.024(7) 0.140(18) 0.041(10) 0.004(10) -0.002(6) 0.007(8)
C13 0.104(16) 0.32(4) 0.049(15) 0.00(2) 0.007(12) 0.10(2)
C14 0.069(12) 0.24(3) 0.12(2) 0.08(2) -0.019(13) -0.090(17)
C15 0.032(7) 0.077(12) 0.050(10) -0.007(8) -0.007(6) 0.010(7)
C16 0.054(10) 0.078(13) 0.116(18) -0.026(12) 0.014(10) 0.017(9)
C17 0.062(10) 0.090(14) 0.063(13) -0.006(10) 0.014(9) -0.016(9)
C18 0.033(6) 0.027(7) 0.034(8) -0.007(6) -0.002(5) 0.001(5)
C19 0.032(6) 0.033(7) 0.024(7) 0.003(6) 0.005(5) 0.002(5)
C20 0.063(9) 0.026(7) 0.046(10) -0.004(7) 0.019(7) -0.003(6)
C21 0.065(9) 0.042(9) 0.032(9) 0.008(7) -0.007(7) 0.011(7)
C22 0.044(7) 0.052(10) 0.028(9) 0.002(7) -0.014(6) 0.014(7)
C23 0.046(8) 0.050(9) 0.033(9) -0.003(7) 0.003(6) 0.006(7)
C24 0.030(7) 0.064(11) 0.073(12) -0.007(9) 0.013(7) 0.002(7)
C25 0.051(10) 0.106(17) 0.118(19) 0.012(13) -0.032(11) 0.024(10)
C26 0.060(10) 0.112(17) 0.090(16) 0.004(13) 0.023(10) -0.009(11)
C27 0.054(9) 0.105(14) 0.024(9) -0.010(9) -0.005(7) 0.000(9)
C28 0.093(13) 0.14(2) 0.054(13) -0.007(12) -0.007(10) -0.070(13)
C29 0.066(11) 0.129(19) 0.072(15) -0.010(12) -0.009(10) 0.033(12)
C30 0.042(7) 0.038(8) 0.047(10) 0.006(7) -0.010(6) 0.002(6)
C31 0.037(7) 0.029(7) 0.051(10) -0.012(6) -0.003(6) 0.011(6)
C41 0.039(9) 0.056(13) 0.25(3) 0.011(15) 0.004(13) 0.003(8)
Cl4 0.098(3) 0.062(3) 0.098(4) 0.002(3) -0.008(3) 0.014(3)
Cl5 0.205(8) 0.115(6) 0.52(2) -0.158(10) -0.240(12) 0.091(6)
Cl6 0.186(7) 0.092(5) 0.238(10) 0.047(6) 0.093(7) 0.050(5)

loop_
_atom_type_symbol
_atom_type_description
_atom_type_scat_dispersion_real
_atom_type_scat_dispersion_imag
_atom_type_scat_source
C C 0.0033 0.0016 'International Tables Vol C Tables 4.2.6.8 and 6.1.1.4'
H H 0.0000 0.0000 'International Tables Vol C Tables 4.2.6.8 and 6.1.1.4'
N N 0.0061 0.0033 'International Tables Vol C Tables 4.2.6.8 and 6.1.1.4'
Cl Cl 0.1484 0.1585 'International Tables Vol C Tables 4.2.6.8 and 6.1.1.4'
Au Au -2.0133 8.8022 'International Tables Vol C Tables 4.2.6.8 and 6.1.1.4'

loop_
_geom_angle_atom_site_label_1
_geom_angle_atom_site_label_2
_geom_angle_atom_site_label_3
_geom_angle
_geom_angle_site_symmetry_1
_geom_angle_site_symmetry_3
_geom_angle_publ_flag
C1 Au1 Cl3 92.7(3) . . ?
C1 Au1 Cl2 87.6(3) . . ?
Cl3 Au1 Cl2 179.48(16) . . ?
C1 Au1 Cl1 177.3(3) . . ?
Cl3 Au1 Cl1 89.82(14) . . ?
Cl2 Au1 Cl1 89.84(15) . . ?
N5 C1 N2 104.3(10) . . ?
N5 C1 Au1 128.2(9) . . ?
N2 C1 Au1 127.1(9) . . ?
C1 N2 C3 110.0(10) . . ?
C1 N2 C6 125.5(10) . . ?
C3 N2 C6 124.1(10) . . ?
C4 C3 N2 108.3(10) . . ?
C4 C3 C30 129.4(11) . . ?
N2 C3 C30 122.3(11) . . ?
C3 C4 N5 106.4(11) . . ?
C3 C4 C31 130.7(12) . . ?
N5 C4 C31 122.7(12) . . ?
C1 N5 C4 111.1(11) . . ?
C1 N5 C18 124.4(10) . . ?
C4 N5 C18 123.6(10) . . ?
C7 C6 C11 122.3(13) . . ?
C7 C6 N2 120.8(11) . . ?
C11 C6 N2 116.9(10) . . ?
C6 C7 C8 117.6(14) . . ?
C6 C7 C12 122.7(14) . . ?
C8 C7 C12 119.6(14) . . ?
C9 C8 C7 122.8(17) . . ?
C9 C8 H8A 118.6 . . ?
C7 C8 H8A 118.6 . . ?
C8 C9 C10 118.0(15) . . ?
C8 C9 H9A 121.0 . . ?
C10 C9 H9A 121.0 . . ?
C9 C10 C11 125.2(12) . . ?
C9 C10 H10A 117.4 . . ?
C11 C10 H10A 117.4 . . ?
C10 C11 C6 114.1(11) . . ?
C10 C11 C15 122.0(11) . . ?
C6 C11 C15 123.9(12) . . ?
C7 C12 C13 116.6(18) . . ?
C7 C12 C14 109.9(14) . . ?
C13 C12 C14 105.1(17) . . ?
C7 C12 H12A 108.3 . . ?
C13 C12 H12A 108.3 . . ?
C14 C12 H12A 108.3 . . ?
C12 C13 H13A 109.5 . . ?
C12 C13 H13B 109.5 . . ?
H13A C13 H13B 109.5 . . ?
C12 C13 H13C 109.5 . . ?
H13A C13 H13C 109.5 . . ?
H13B C13 H13C 109.5 . . ?
C12 C14 H14A 109.5 . . ?
C12 C14 H14B 109.5 . . ?
H14A C14 H14B 109.5 . . ?
C12 C14 H14C 109.5 . . ?
H14A C14 H14C 109.5 . . ?
H14B C14 H14C 109.5 . . ?
C11 C15 C17 114.4(13) . . ?
C11 C15 C16 110.2(13) . . ?
C17 C15 C16 108.9(12) . . ?
C11 C15 H15A 107.7 . . ?
C17 C15 H15A 107.7 . . ?
C16 C15 H15A 107.7 . . ?
C15 C16 H16A 109.5 . . ?
C15 C16 H16B 109.5 . . ?
H16A C16 H16B 109.5 . . ?
C15 C16 H16C 109.5 . . ?
H16A C16 H16C 109.5 . . ?
H16B C16 H16C 109.5 . . ?
C15 C17 H17A 109.5 . . ?
C15 C17 H17B 109.5 . . ?
H17A C17 H17B 109.5 . . ?
C15 C17 H17C 109.5 . . ?
H17A C17 H17C 109.5 . . ?
H17B C17 H17C 109.5 . . ?
C19 C18 C23 123.3(13) . . ?
C19 C18 N5 118.2(10) . . ?
C23 C18 N5 118.3(11) . . ?
C18 C19 C20 116.9(12) . . ?
C18 C19 C24 124.6(12) . . ?
C20 C19 C24 118.5(12) . . ?
C21 C20 C19 120.9(13) . . ?
C21 C20 H20A 119.6 . . ?
C19 C20 H20A 119.6 . . ?
C22 C21 C20 120.5(14) . . ?
C22 C21 H21A 119.8 . . ?
C20 C21 H21A 119.8 . . ?
C21 C22 C23 122.0(13) . . ?
C21 C22 H22A 119.0 . . ?
C23 C22 H22A 119.0 . . ?
C18 C23 C22 116.2(12) . . ?
C18 C23 C27 124.9(13) . . ?
C22 C23 C27 118.9(12) . . ?
C19 C24 C26 114.5(14) . . ?
C19 C24 C25 114.1(13) . . ?
C26 C24 C25 108.1(12) . . ?
C19 C24 H24A 106.5 . . ?
C26 C24 H24A 106.5 . . ?
C25 C24 H24A 106.5 . . ?
C24 C25 H25A 109.5 . . ?
C24 C25 H25B 109.5 . . ?
H25A C25 H25B 109.5 . . ?
C24 C25 H25C 109.5 . . ?
H25A C25 H25C 109.5 . . ?
H25B C25 H25C 109.5 . . ?
C24 C26 H26A 109.5 . . ?
C24 C26 H26B 109.5 . . ?
H26A C26 H26B 109.5 . . ?
C24 C26 H26C 109.5 . . ?
H26A C26 H26C 109.5 . . ?
H26B C26 H26C 109.5 . . ?
C28 C27 C23 111.2(14) . . ?
C28 C27 C29 112.2(14) . . ?
C23 C27 C29 111.1(15) . . ?
C28 C27 H27A 107.3 . . ?
C23 C27 H27A 107.3 . . ?
C29 C27 H27A 107.3 . . ?
C27 C28 H28A 109.5 . . ?
C27 C28 H28B 109.5 . . ?
H28A C28 H28B 109.5 . . ?
C27 C28 H28C 109.5 . . ?
H28A C28 H28C 109.5 . . ?
H28B C28 H28C 109.5 . . ?
C27 C29 H29A 109.5 . . ?
C27 C29 H29B 109.5 . . ?
H29A C29 H29B 109.5 . . ?
C27 C29 H29C 109.5 . . ?
H29A C29 H29C 109.5 . . ?
H29B C29 H29C 109.5 . . ?
C3 C30 H30A 109.5 . . ?
C3 C30 H30B 109.5 . . ?
H30A C30 H30B 109.5 . . ?
C3 C30 H30C 109.5 . . ?
H30A C30 H30C 109.5 . . ?
H30B C30 H30C 109.5 . . ?
C4 C31 H31A 109.5 . . ?
C4 C31 H31B 109.5 . . ?
H31A C31 H31B 109.5 . . ?
C4 C31 H31C 109.5 . . ?
H31A C31 H31C 109.5 . . ?
H31B C31 H31C 109.5 . . ?
Cl5 C41 Cl4 116.2(13) . . ?
Cl5 C41 Cl6 105.0(12) . . ?
Cl4 C41 Cl6 105.9(14) . . ?
Cl5 C41 H41A 109.8 . . ?
Cl4 C41 H41A 109.8 . . ?
Cl6 C41 H41A 109.8 . . ?

loop_
_geom_bond_atom_site_label_1
_geom_bond_atom_site_label_2
_geom_bond_distance
_geom_bond_site_symmetry_2
_geom_bond_publ_flag
Au1 C1 1.975(12) . ?
Au1 Cl3 2.250(4) . ?
Au1 Cl2 2.284(4) . ?
Au1 Cl1 2.315(3) . ?
C1 N5 1.359(15) . ?
C1 N2 1.372(15) . ?
N2 C3 1.391(15) . ?
N2 C6 1.440(15) . ?
C3 C4 1.324(17) . ?
C3 C30 1.534(17) . ?
C4 N5 1.400(15) . ?
C4 C31 1.503(17) . ?
N5 C18 1.467(16) . ?
C6 C7 1.386(17) . ?
C6 C11 1.439(16) . ?
C7 C8 1.41(2) . ?
C7 C12 1.49(2) . ?
C8 C9 1.35(2) . ?
C8 H8A 0.9500 . ?
C9 C10 1.36(2) . ?
C9 H9A 0.9500 . ?
C10 C11 1.403(18) . ?
C10 H10A 0.9500 . ?
C11 C15 1.480(18) . ?
C12 C13 1.51(3) . ?
C12 C14 1.62(3) . ?
C12 H12A 1.0000 . ?
C13 H13A 0.9800 . ?
C13 H13B 0.9800 . ?
C13 H13C 0.9800 . ?
C14 H14A 0.9800 . ?
C14 H14B 0.9800 . ?
C14 H14C 0.9800 . ?
C15 C17 1.49(2) . ?
C15 C16 1.56(2) . ?
C15 H15A 1.0000 . ?
C16 H16A 0.9800 . ?
C16 H16B 0.9800 . ?
C16 H16C 0.9800 . ?
C17 H17A 0.9800 . ?
C17 H17B 0.9800 . ?
C17 H17C 0.9800 . ?
C18 C19 1.382(16) . ?
C18 C23 1.390(18) . ?
C19 C20 1.386(18) . ?
C19 C24 1.489(18) . ?
C20 C21 1.38(2) . ?
C20 H20A 0.9500 . ?
C21 C22 1.336(19) . ?
C21 H21A 0.9500 . ?
C22 C23 1.394(19) . ?
C22 H22A 0.9500 . ?
C23 C27 1.508(19) . ?
C24 C26 1.56(2) . ?
C24 C25 1.56(2) . ?
C24 H24A 1.0000 . ?
C25 H25A 0.9800 . ?
C25 H25B 0.9800 . ?
C25 H25C 0.9800 . ?
C26 H26A 0.9800 . ?
C26 H26B 0.9800 . ?
C26 H26C 0.9800 . ?
C27 C28 1.51(2) . ?
C27 C29 1.57(2) . ?
C27 H27A 1.0000 . ?
C28 H28A 0.9800 . ?
C28 H28B 0.9800 . ?
C28 H28C 0.9800 . ?
C29 H29A 0.9800 . ?
C29 H29B 0.9800 . ?
C29 H29C 0.9800 . ?
C30 H30A 0.9800 . ?
C30 H30B 0.9800 . ?
C30 H30C 0.9800 . ?
C31 H31A 0.9800 . ?
C31 H31B 0.9800 . ?
C31 H31C 0.9800 . ?
C41 Cl5 1.63(2) . ?
C41 Cl4 1.728(19) . ?
C41 Cl6 1.90(3) . ?
C41 H41A 1.0000 . ?

loop_
_geom_torsion_atom_site_label_1
_geom_torsion_atom_site_label_2
_geom_torsion_atom_site_label_3
_geom_torsion_atom_site_label_4
_geom_torsion
_geom_torsion_site_symmetry_1
_geom_torsion_site_symmetry_2
_geom_torsion_site_symmetry_3
_geom_torsion_site_symmetry_4
_geom_torsion_publ_flag
Cl3 Au1 C1 N5 -91.2(9) . . . . ?
Cl2 Au1 C1 N5 89.2(9) . . . . ?
Cl3 Au1 C1 N2 96.8(9) . . . . ?
Cl2 Au1 C1 N2 -82.8(9) . . . . ?
N5 C1 N2 C3 -0.2(12) . . . . ?
Au1 C1 N2 C3 173.3(7) . . . . ?
N5 C1 N2 C6 172.4(9) . . . . ?
Au1 C1 N2 C6 -14.0(15) . . . . ?
C1 N2 C3 C4 0.6(12) . . . . ?
C6 N2 C3 C4 -172.2(9) . . . . ?
C1 N2 C3 C30 179.8(10) . . . . ?
C6 N2 C3 C30 7.1(16) . . . . ?
N2 C3 C4 N5 -0.6(12) . . . . ?
C30 C3 C4 N5 -179.8(11) . . . . ?
N2 C3 C4 C31 -175.4(11) . . . . ?
C30 C3 C4 C31 5(2) . . . . ?
N2 C1 N5 C4 -0.2(12) . . . . ?
Au1 C1 N5 C4 -173.7(7) . . . . ?
N2 C1 N5 C18 -169.6(9) . . . . ?
Au1 C1 N5 C18 16.9(15) . . . . ?
C3 C4 N5 C1 0.5(12) . . . . ?
C31 C4 N5 C1 175.8(10) . . . . ?
C3 C4 N5 C18 170.1(10) . . . . ?
C31 C4 N5 C18 -14.7(16) . . . . ?
C1 N2 C6 C7 99.4(14) . . . . ?
C3 N2 C6 C7 -89.0(14) . . . . ?
C1 N2 C6 C11 -84.2(13) . . . . ?
C3 N2 C6 C11 87.4(14) . . . . ?
C11 C6 C7 C8 1(2) . . . . ?
N2 C6 C7 C8 177.1(13) . . . . ?
C11 C6 C7 C12 -177.1(14) . . . . ?
N2 C6 C7 C12 -1(2) . . . . ?
C6 C7 C8 C9 -1(2) . . . . ?
C12 C7 C8 C9 176.9(16) . . . . ?
C7 C8 C9 C10 1(2) . . . . ?
C8 C9 C10 C11 0(2) . . . . ?
C9 C10 C11 C6 0.3(19) . . . . ?
C9 C10 C11 C15 -179.3(14) . . . . ?
C7 C6 C11 C10 -0.5(18) . . . . ?
N2 C6 C11 C10 -176.8(11) . . . . ?
C7 C6 C11 C15 179.1(13) . . . . ?
N2 C6 C11 C15 2.8(18) . . . . ?
C6 C7 C12 C13 -133.9(17) . . . . ?
C8 C7 C12 C13 48(2) . . . . ?
C6 C7 C12 C14 106.7(18) . . . . ?
C8 C7 C12 C14 -71(2) . . . . ?
C10 C11 C15 C17 -39.8(19) . . . . ?
C6 C11 C15 C17 140.6(14) . . . . ?
C10 C11 C15 C16 83.3(17) . . . . ?
C6 C11 C15 C16 -96.3(16) . . . . ?
C1 N5 C18 C19 87.7(14) . . . . ?
C4 N5 C18 C19 -80.4(15) . . . . ?
C1 N5 C18 C23 -97.1(14) . . . . ?
C4 N5 C18 C23 94.8(14) . . . . ?
C23 C18 C19 C20 2.6(19) . . . . ?
N5 C18 C19 C20 177.5(11) . . . . ?
C23 C18 C19 C24 -175.7(13) . . . . ?
N5 C18 C19 C24 -0.8(19) . . . . ?
C18 C19 C20 C21 -3.3(19) . . . . ?
C24 C19 C20 C21 175.1(13) . . . . ?
C19 C20 C21 C22 5(2) . . . . ?
C20 C21 C22 C23 -5(2) . . . . ?
C19 C18 C23 C22 -3(2) . . . . ?
N5 C18 C23 C22 -177.9(12) . . . . ?
C19 C18 C23 C27 178.0(14) . . . . ?
N5 C18 C23 C27 3(2) . . . . ?
C21 C22 C23 C18 4(2) . . . . ?
C21 C22 C23 C27 -176.6(15) . . . . ?
C18 C19 C24 C26 -135.9(15) . . . . ?
C20 C19 C24 C26 45.8(18) . . . . ?
C18 C19 C24 C25 98.8(17) . . . . ?
C20 C19 C24 C25 -79.5(17) . . . . ?
C18 C23 C27 C28 -111.6(17) . . . . ?
C22 C23 C27 C28 69(2) . . . . ?
C18 C23 C27 C29 122.6(16) . . . . ?
C22 C23 C27 C29 -56.3(19) . . . . ?
